data_7113275
loop_
_publ_author_name
'McKinlay, Robert M.'
'Dalgarno, Scott J.'
'Nichols, Peter J.'
'Papadopoulos, Stavroula'
'Atwood, Jerry L.'
'Raston, Colin L.'

_publ_section_title
;
 Icosahedral galloxane clusters
;
_journal_coden_ASTM CHCOFS
_journal_issue 23
_journal_name_full
;
 Chemical Communications (Cambridge, United Kingdom)
;
_journal_page_first 2393
_journal_page_last 2395
_journal_paper_doi 10.1039/b700984d
_journal_year 2007
_chemical_formula_moiety 'C67.67 H78 Br2.34 Ga7 O10.50'
_chemical_formula_sum 'C67.67 H78 Br2.34 Ga7 O10.5'
_chemical_formula_weight 1733.91
_space_group_IT_number 2
_symmetry_cell_setting triclinic
_symmetry_space_group_name_Hall '-P 1'
_symmetry_space_group_name_H-M 'P -1'
_atom_sites_solution_hydrogens geom
_atom_sites_solution_primary direct
_atom_sites_solution_secondary difmap
_audit_creation_method SHELXL-97
_cell_angle_alpha 77.42(3)
_cell_angle_beta 61.60(3)
_cell_angle_gamma 74.52(3)
_cell_formula_units_Z 2
_cell_length_a 16.011(3)
_cell_length_b 16.203(3)
_cell_length_c 16.717(3)
_cell_measurement_temperature 123(2)
_cell_volume 3655.3(16)
_computing_cell_refinement 'DENZO-SMN (Otwinowski & Minor, 1996)'
_computing_data_collection 'COLLECT (Nonius, 1999)'
_computing_data_reduction 'DENZO-SMN (Otwinowski & Minor, 1996)'
_computing_molecular_graphics
;
XSeed (Barbour, 2001)
;
_computing_publication_material 'local program'
_computing_structure_refinement 'SHELXL-97 (Sheldrick, 1997)'
_computing_structure_solution 'SHELXS-97 (Sheldrick, 1990)'
_diffrn_ambient_temperature 150(2)
_diffrn_detector_area_resol_mean 9.091
_diffrn_measured_fraction_theta_full 0.915
_diffrn_measured_fraction_theta_max 0.915
_diffrn_measurement_device_type 'Nonius KappaCCD area detector diffractometer'
_diffrn_measurement_method
;
Detector set at 30mm from sample with different 2theta offsets
1 degree phi exposures for chi=0 degree settings
1 degree omega exposures for chi=90 degree settings
;
_diffrn_radiation_monochromator graphite
_diffrn_radiation_source 'fine-focus sealed tube'
_diffrn_radiation_type MoK\a
_diffrn_radiation_wavelength 0.71073
_diffrn_reflns_av_R_equivalents 0.0000
_diffrn_reflns_av_sigmaI/netI 0.0992
_diffrn_reflns_limit_h_max 20
_diffrn_reflns_limit_h_min 0
_diffrn_reflns_limit_k_max 22
_diffrn_reflns_limit_k_min -21
_diffrn_reflns_limit_l_max 23
_diffrn_reflns_limit_l_min -20
_diffrn_reflns_number 19696
_diffrn_reflns_theta_full 30.10
_diffrn_reflns_theta_max 30.10
_diffrn_reflns_theta_min 2.51
_exptl_absorpt_coefficient_mu 3.870
_exptl_absorpt_correction_T_max 0.5116
_exptl_absorpt_correction_T_min 0.4446
_exptl_absorpt_correction_type multi-scan
_exptl_absorpt_process_details
;
Using multiple and symmetry-related data measurements via the program SORTAV
See R.H. Blessing, Acta Cryst (1995), A51, 33-38
;
_exptl_crystal_density_diffrn 1.575
_exptl_crystal_density_method 'not measured'
_exptl_crystal_F_000 1733
_exptl_crystal_size_max 0.25
_exptl_crystal_size_mid 0.20
_exptl_crystal_size_min 0.20
_refine_diff_density_max 1.595
_refine_diff_density_min -1.689
_refine_diff_density_rms 0.157
_refine_ls_extinction_method none
_refine_ls_goodness_of_fit_ref 1.017
_refine_ls_hydrogen_treatment mixed
_refine_ls_matrix_type full
_refine_ls_number_parameters 814
_refine_ls_number_reflns 19696
_refine_ls_number_restraints 14
_refine_ls_restrained_S_all 1.024
_refine_ls_R_factor_all 0.1434
_refine_ls_R_factor_gt 0.0697
_refine_ls_shift/su_max 0.001
_refine_ls_shift/su_mean 0.000
_refine_ls_structure_factor_coef Fsqd
_refine_ls_weighting_details 'calc w=1/[\s^2^(Fo^2^)+(0.0707P)^2^+17.9185P] where P=(Fo^2^+2Fc^2^)/3'
_refine_ls_weighting_scheme calc
_refine_ls_wR_factor_gt 0.1487
_refine_ls_wR_factor_ref 0.1805
_reflns_number_gt 11636
_reflns_number_total 19696
_reflns_threshold_expression >2sigma(I)
_cod_duplicate_entry 7101978
_cod_data_source_file b700984d.txt
_cod_data_source_block 3
_cod_depositor_comments
;
The following automatic conversions were performed:

'_symmetry_cell_setting' value 'Triclinic' changed to 'triclinic'
according to
/usr/data/users/saulius/automatic-downloads/retrospective/RSC/lib/dictionaries/cif_core.dic
dictionary named 'cif_core.dic' version 2.4.2 from 2011-04-26.

Automatic conversion script
Id: cif_fix_values 2281 2013-09-26 08:29:07Z andrius 
;
_cod_original_cell_volume 3655.1(13)
_cod_original_sg_symbol_H-M P-1
_cod_original_formula_sum 'C67.67 H78 Br2.34 Ga7 O10.50'
_cod_database_code 7113275

loop_
_symmetry_equiv_pos_as_xyz
'x, y, z'
'-x, -y, -z'

loop_
_atom_site_label
_atom_site_type_symbol
_atom_site_fract_x
_atom_site_fract_y
_atom_site_fract_z
_atom_site_U_iso_or_equiv
_atom_site_adp_type
_atom_site_occupancy
_atom_site_symmetry_multiplicity
_atom_site_calc_flag
_atom_site_refinement_flags
_atom_site_disorder_assembly
_atom_site_disorder_group
Ga2 Ga 0.47880(5) -0.00055(4) 0.19374(4) 0.02404(15) Uani 1 1 d . . .
Ga3 Ga 0.33766(5) 0.13772(4) 0.12087(4) 0.02457(15) Uani 1 1 d . . .
Ga1 Ga 0.56380(5) 0.15137(4) 0.03323(4) 0.02429(15) Uani 1 1 d . . .
Ga5 Ga 0.68533(5) 0.06056(4) -0.15442(4) 0.02441(15) Uani 1 1 d . . .
Ga6 Ga 0.68659(5) -0.05670(4) 0.02671(4) 0.02422(15) Uani 1 1 d . . .
Ga4 Ga 0.47200(5) 0.17958(4) -0.10802(4) 0.02483(15) Uani 1 1 d . . .
O2 O 0.5769(3) 0.1351(3) -0.0801(3) 0.0256(9) Uani 1 1 d . . .
O5 O 0.3728(3) 0.2098(2) 0.0092(3) 0.0253(9) Uani 1 1 d . . .
O1 O 0.4587(3) 0.0997(2) 0.1205(3) 0.0247(9) Uani 1 1 d . . .
O7 O 0.5656(3) -0.0816(2) 0.1117(3) 0.0241(9) Uani 1 1 d . . .
O6 O 0.3156(3) 0.0470(3) 0.0859(3) 0.0241(9) Uani 1 1 d . . .
O4 O 0.3625(3) -0.0400(3) 0.2313(3) 0.0269(9) Uani 1 1 d . . .
C8 C 0.5203(4) 0.0055(4) 0.2842(4) 0.0261(13) Uani 1 1 d . . .
O3 O 0.6664(3) 0.0620(3) 0.0373(3) 0.0263(9) Uani 1 1 d . . .
O9 O 0.2582(3) -0.0492(3) 0.4051(3) 0.0358(11) Uani 1 1 d . . .
C15 C 0.2377(4) 0.1827(4) 0.2344(4) 0.0271(13) Uani 1 1 d . . .
C1 C 0.5585(5) 0.2668(4) 0.0538(4) 0.0281(13) Uani 1 1 d . . .
C22 C 0.4974(5) 0.2687(4) -0.2093(4) 0.0301(14) Uani 1 1 d . . .
C29 C 0.8125(4) 0.0909(4) -0.2102(4) 0.0282(13) Uani 1 1 d . . .
C37 C 0.8860(5) -0.1546(4) -0.0278(4) 0.0329(14) Uani 1 1 d . . .
H37 H 0.8966 -0.1334 -0.0888 0.039 Uiso 1 1 calc R . .
C30 C 0.8279(5) 0.1734(4) -0.2174(5) 0.0368(16) Uani 1 1 d . . .
H30 H 0.7741 0.2194 -0.1970 0.044 Uiso 1 1 calc R . .
C9 C 0.5255(5) 0.0825(4) 0.3043(4) 0.0311(14) Uani 1 1 d . . .
H9 H 0.5016 0.1357 0.2779 0.037 Uiso 1 1 calc R . .
C36 C 0.7952(5) -0.1313(4) 0.0437(4) 0.0309(14) Uani 1 1 d . . .
C16 C 0.2618(5) 0.1883(4) 0.3028(4) 0.0343(15) Uani 1 1 d . . .
H16 H 0.3273 0.1718 0.2928 0.041 Uiso 1 1 calc R . .
C5 C 0.4675(6) 0.3974(5) 0.1251(5) 0.050(2) Uani 1 1 d . . .
H5 H 0.4070 0.4287 0.1642 0.060 Uiso 1 1 calc R . .
O10 O 0.2515(4) 0.3526(3) 0.0209(4) 0.0612(16) Uani 1 1 d . . .
C38 C 0.9616(5) -0.2084(5) -0.0118(5) 0.0405(16) Uani 1 1 d . . .
H38 H 1.0227 -0.2233 -0.0621 0.049 Uiso 1 1 calc R . .
C2 C 0.6405(5) 0.3041(4) 0.0120(5) 0.0415(17) Uani 1 1 d . . .
H2 H 0.7007 0.2731 -0.0278 0.050 Uiso 1 1 calc R . .
C12 C 0.5959(5) -0.0714(5) 0.3820(4) 0.0368(15) Uani 1 1 d . . .
H12 H 0.6197 -0.1245 0.4085 0.044 Uiso 1 1 calc R . .
C20 C 0.1403(5) 0.2068(4) 0.2520(4) 0.0331(14) Uani 1 1 d . . .
H20 H 0.1222 0.2030 0.2067 0.040 Uiso 1 1 calc R . .
C10 C 0.5650(5) 0.0828(5) 0.3620(5) 0.0351(15) Uani 1 1 d . . .
H10 H 0.5666 0.1361 0.3756 0.042 Uiso 1 1 calc R . .
C50 C 0.1569(5) -0.0127(5) 0.4438(5) 0.0413(17) Uani 1 1 d . . .
H50A H 0.1403 0.0259 0.3966 0.050 Uiso 1 1 calc R . .
H50B H 0.1395 0.0213 0.4939 0.050 Uiso 1 1 calc R . .
C11 C 0.6024(5) 0.0060(5) 0.4006(4) 0.0361(16) Uani 1 1 d . . .
C25 C 0.5425(6) 0.4040(4) -0.3544(5) 0.0387(17) Uani 1 1 d . . .
C4 C 0.5475(6) 0.4353(5) 0.0851(5) 0.0454(19) Uani 1 1 d . . .
C33 C 0.9862(5) 0.0418(5) -0.2783(5) 0.0382(16) Uani 1 1 d . . .
H33 H 1.0401 -0.0042 -0.2981 0.046 Uiso 1 1 calc R . .
C34 C 0.8938(5) 0.0257(4) -0.2428(5) 0.0360(15) Uani 1 1 d . . .
H34 H 0.8855 -0.0308 -0.2406 0.043 Uiso 1 1 calc R . .
C23 C 0.4273(6) 0.3225(5) -0.2335(5) 0.0488(19) Uani 1 1 d . . .
H23 H 0.3625 0.3135 -0.2009 0.059 Uiso 1 1 calc R . .
C18 C 0.0940(5) 0.2431(5) 0.4027(5) 0.0376(16) Uani 1 1 d . . .
C32 C 1.0014(5) 0.1239(5) -0.2854(5) 0.0424(17) Uani 1 1 d . . .
C27 C 0.5905(6) 0.2847(5) -0.2610(5) 0.0475(19) Uani 1 1 d . . .
H27 H 0.6409 0.2500 -0.2469 0.057 Uiso 1 1 calc R . .
C48 C 0.1813(6) -0.1658(5) 0.4568(5) 0.0443(18) Uani 1 1 d . . .
H48A H 0.1642 -0.2136 0.5064 0.053 Uiso 1 1 calc R . .
H48B H 0.1934 -0.1851 0.3993 0.053 Uiso 1 1 calc R . .
C13 C 0.5549(5) -0.0715(4) 0.3250(4) 0.0330(14) Uani 1 1 d . . .
H13 H 0.5505 -0.1247 0.3136 0.040 Uiso 1 1 calc R . .
C41 C 0.7834(6) -0.1639(5) 0.1313(5) 0.0458(19) Uani 1 1 d . . .
H41 H 0.7223 -0.1494 0.1817 0.055 Uiso 1 1 calc R . .
C19 C 0.0697(5) 0.2362(5) 0.3346(5) 0.0383(16) Uani 1 1 d . . .
H19 H 0.0041 0.2519 0.3451 0.046 Uiso 1 1 calc R . .
C17 C 0.1903(5) 0.2182(5) 0.3860(5) 0.0382(16) Uani 1 1 d . . .
H17 H 0.2081 0.2214 0.4318 0.046 Uiso 1 1 calc R . .
C49 C 0.1022(5) -0.0869(5) 0.4805(5) 0.0435(17) Uani 1 1 d . . .
H49A H 0.0617 -0.0882 0.5474 0.052 Uiso 1 1 calc R . .
H49B H 0.0604 -0.0822 0.4505 0.052 Uiso 1 1 calc R . .
C31 C 0.9207(5) 0.1892(5) -0.2538(5) 0.0454(18) Uani 1 1 d . . .
H31 H 0.9293 0.2458 -0.2572 0.054 Uiso 1 1 calc R . .
C3 C 0.6341(6) 0.3878(5) 0.0288(6) 0.0482(19) Uani 1 1 d . . .
H3 H 0.6908 0.4120 0.0006 0.058 Uiso 1 1 calc R . .
C14 C 0.6496(5) 0.0060(6) 0.4591(5) 0.049(2) Uani 1 1 d . . .
H14A H 0.6541 -0.0507 0.4940 0.074 Uiso 1 1 calc R . .
H14B H 0.6110 0.0501 0.5014 0.074 Uiso 1 1 calc R . .
H14C H 0.7147 0.0187 0.4202 0.074 Uiso 1 1 calc R . .
C24 C 0.4499(7) 0.3890(5) -0.3044(6) 0.058(2) Uani 1 1 d . . .
H24 H 0.3999 0.4249 -0.3183 0.070 Uiso 1 1 calc R . .
C26 C 0.6124(6) 0.3507(5) -0.3333(6) 0.056(2) Uani 1 1 d . . .
H26 H 0.6775 0.3583 -0.3685 0.067 Uiso 1 1 calc R . .
C51 C 0.2136(9) 0.4019(6) 0.0972(7) 0.085(4) Uani 1 1 d . . .
H51A H 0.2519 0.4467 0.0821 0.102 Uiso 0.50 1 calc PR . .
H51B H 0.2152 0.3640 0.1517 0.102 Uiso 0.50 1 calc PR . .
C6 C 0.4724(5) 0.3147(5) 0.1100(5) 0.0422(17) Uani 1 1 d . . .
H6 H 0.4155 0.2908 0.1389 0.051 Uiso 1 1 calc R . .
C35 C 1.1033(6) 0.1426(6) -0.3269(7) 0.067(3) Uani 1 1 d . . .
H35A H 1.1350 0.1112 -0.2884 0.100 Uiso 1 1 calc R . .
H35B H 1.0995 0.2045 -0.3304 0.100 Uiso 1 1 calc R . .
H35C H 1.1407 0.1240 -0.3885 0.100 Uiso 1 1 calc R . .
C39 C 0.9492(7) -0.2405(5) 0.0756(6) 0.057(2) Uani 1 1 d . . .
C21 C 0.0177(6) 0.2761(6) 0.4918(5) 0.058(2) Uani 1 1 d . . .
H21A H -0.0350 0.3165 0.4818 0.087 Uiso 1 1 calc R . .
H21B H 0.0461 0.3056 0.5154 0.087 Uiso 1 1 calc R . .
H21C H -0.0076 0.2277 0.5361 0.087 Uiso 1 1 calc R . .
C47 C 0.2679(5) -0.1367(5) 0.4458(5) 0.0412(17) Uani 1 1 d . . .
H47A H 0.2675 -0.1399 0.5058 0.049 Uiso 1 1 calc R . .
H47B H 0.3286 -0.1725 0.4055 0.049 Uiso 1 1 calc R . .
C54 C 0.1857(8) 0.3696(6) -0.0197(8) 0.072(3) Uani 1 1 d . . .
H54A H 0.1834 0.3162 -0.0376 0.087 Uiso 0.50 1 calc PR . .
H54B H 0.2046 0.4126 -0.0741 0.087 Uiso 0.50 1 calc PR . .
C40 C 0.8582(7) -0.2169(6) 0.1471(6) 0.065(3) Uani 1 1 d . . .
H40 H 0.8475 -0.2379 0.2082 0.079 Uiso 1 1 calc R . .
C28 C 0.5675(7) 0.4766(5) -0.4305(6) 0.061(2) Uani 1 1 d . . .
H28A H 0.6125 0.5049 -0.4271 0.092 Uiso 1 1 calc R . .
H28B H 0.5084 0.5185 -0.4241 0.092 Uiso 1 1 calc R . .
H28C H 0.5977 0.4536 -0.4896 0.092 Uiso 1 1 calc R . .
C52 C 0.1103(13) 0.4426(12) 0.1148(11) 0.161(9) Uani 1 1 d D . .
H52A H 0.0656 0.4306 0.1801 0.193 Uiso 0.50 1 calc PR . .
H52B H 0.1037 0.5058 0.0990 0.193 Uiso 0.50 1 calc PR . .
C7 C 0.5417(8) 0.5239(5) 0.1038(6) 0.064(3) Uani 1 1 d . . .
H7A H 0.6004 0.5256 0.1076 0.095 Uiso 1 1 calc R . .
H7B H 0.4851 0.5375 0.1618 0.095 Uiso 1 1 calc R . .
H7C H 0.5359 0.5662 0.0541 0.095 Uiso 1 1 calc R . .
Ga7 Ga 0.77236(7) 0.33343(6) 0.28501(7) 0.0591(3) Uani 1 1 d D . .
O8 O 0.7895(3) 0.1266(3) 0.0473(3) 0.0398(11) Uani 1 1 d . . .
C46 C 0.7580(5) 0.1440(5) 0.1402(5) 0.0399(17) Uani 1 1 d . . .
H46A H 0.6867 0.1610 0.1721 0.048 Uiso 1 1 calc R . .
H46B H 0.7874 0.1906 0.1402 0.048 Uiso 1 1 calc R . .
C59 C 0.6382(6) 0.3152(5) 0.3488(6) 0.0460(19) Uani 1 1 d . A .
C60 C 0.5932(6) 0.2969(4) 0.4412(6) 0.0424(18) Uani 1 1 d . . .
H60 H 0.6286 0.2889 0.4754 0.051 Uiso 1 1 calc R A .
C64 C 0.5822(8) 0.3251(6) 0.3000(7) 0.065(3) Uani 1 1 d . . .
H64 H 0.6105 0.3382 0.2354 0.078 Uiso 1 1 calc R A .
C45 C 0.7924(6) 0.0607(5) 0.1848(6) 0.050(2) Uani 1 1 d . . .
H45A H 0.7488 0.0195 0.2039 0.061 Uiso 1 1 calc R . .
H45B H 0.7980 0.0698 0.2387 0.061 Uiso 1 1 calc R . .
C61 C 0.4940(6) 0.2894(4) 0.4876(6) 0.051(2) Uani 1 1 d . A .
H61 H 0.4643 0.2780 0.5524 0.061 Uiso 1 1 calc R . .
C43 C 0.8829(5) 0.0711(6) 0.0211(6) 0.056(2) Uani 1 1 d . . .
H43A H 0.9348 0.1047 -0.0172 0.067 Uiso 1 1 calc R . .
H43B H 0.8893 0.0262 -0.0143 0.067 Uiso 1 1 calc R . .
C44 C 0.8899(6) 0.0302(6) 0.1093(7) 0.066(3) Uani 1 1 d . . .
H44A H 0.9044 -0.0334 0.1121 0.079 Uiso 1 1 calc R . .
H44B H 0.9413 0.0491 0.1138 0.079 Uiso 1 1 calc R . .
C63 C 0.4846(7) 0.3152(6) 0.3488(8) 0.066(3) Uani 1 1 d . A .
H63 H 0.4486 0.3206 0.3157 0.080 Uiso 1 1 calc R . .
C62 C 0.4403(7) 0.2984(5) 0.4413(8) 0.063(3) Uani 1 1 d . . .
C42 C 1.0341(9) -0.2963(8) 0.0920(8) 0.099(4) Uani 1 1 d . . .
H42A H 1.0392 -0.3565 0.0861 0.149 Uiso 1 1 calc R . .
H42B H 1.0236 -0.2914 0.1537 0.149 Uiso 1 1 calc R . .
H42C H 1.0940 -0.2768 0.0468 0.149 Uiso 1 1 calc R . .
C65 C 0.3352(8) 0.2940(7) 0.4900(10) 0.097(4) Uani 1 1 d . A .
H65A H 0.2994 0.3419 0.4647 0.145 Uiso 1 1 calc R . .
H65B H 0.3109 0.2979 0.5553 0.145 Uiso 1 1 calc R . .
H65C H 0.3265 0.2392 0.4819 0.145 Uiso 1 1 calc R . .
C53 C 0.0885(9) 0.4047(11) 0.0572(13) 0.136(6) Uani 1 1 d D . .
H53A H 0.0488 0.4487 0.0317 0.164 Uiso 0.50 1 calc PR . .
H53B H 0.0525 0.3576 0.0931 0.164 Uiso 0.50 1 calc PR . .
Br1 Br 0.88113(6) 0.19728(5) 0.27859(5) 0.04663(19) Uani 1 1 d . A .
Br4 Br 0.8104(2) 0.3981(2) 0.3810(2) 0.0604(10) Uani 0.33 1 d P A 2
Br2 Br 0.80383(13) 0.38501(11) 0.12280(12) 0.0695(4) Uani 0.67 1 d P A 1
Br3 Br 0.8244(3) 0.4036(2) 0.1536(2) 0.0680(10) Uani 0.33 1 d PD A 3
C57 C 0.2120(16) 0.5806(11) 0.2963(15) 0.081(7) Uani 0.50 1 d PD . .
H57A H 0.1618 0.6296 0.3266 0.098 Uiso 0.50 1 calc PR . .
H57B H 0.2731 0.6012 0.2543 0.098 Uiso 0.50 1 calc PR . .
O11 O 0.1527(17) 0.4625(12) 0.3931(14) 0.141(8) Uani 0.50 1 d PD . .
C56 C 0.1822(19) 0.5407(13) 0.2499(12) 0.088(7) Uani 0.50 1 d PD . .
H56A H 0.2322 0.5336 0.1862 0.105 Uiso 0.50 1 calc PR . .
H56B H 0.1207 0.5737 0.2493 0.105 Uiso 0.50 1 calc PR . .
C58 C 0.2260(17) 0.5080(11) 0.3657(17) 0.093(8) Uani 0.50 1 d PD . .
H58A H 0.2903 0.4704 0.3377 0.111 Uiso 0.50 1 calc PR . .
H58B H 0.2207 0.5310 0.4185 0.111 Uiso 0.50 1 calc PR . .
C55 C 0.169(2) 0.4540(12) 0.3077(13) 0.096(9) Uani 0.50 1 d PD . .
H55A H 0.1138 0.4352 0.3103 0.115 Uiso 0.50 1 calc PR . .
H55B H 0.2280 0.4101 0.2801 0.115 Uiso 0.50 1 calc PR . .
C72 C 0.9130(15) 0.6070(13) 0.3806(14) 0.103(6) Uiso 0.67 1 d P A 1
H72A H 0.9836 0.5998 0.3476 0.154 Uiso 0.67 1 calc PR A 1
H72B H 0.8929 0.6010 0.4466 0.154 Uiso 0.67 1 calc PR A 1
H72C H 0.8837 0.6642 0.3619 0.154 Uiso 0.67 1 calc PR A 1
C69 C 0.8814(13) 0.5407(10) 0.3593(11) 0.086(5) Uiso 0.67 1 d PD A 1
C71 C 0.8313(9) 0.4059(8) 0.3863(8) 0.017(3) Uiso 0.67 1 d PD A 1
H71 H 0.8158 0.3550 0.4265 0.021 Uiso 0.67 1 calc PR A 1
C67 C 0.8150(14) 0.5042(10) 0.2688(13) 0.107(6) Uiso 0.67 1 d PD A 1
H67 H 0.7981 0.5228 0.2195 0.128 Uiso 0.67 1 calc PR A 1
C68 C 0.8489(7) 0.5594(6) 0.2969(7) 0.118(7) Uiso 0.67 1 d PD A 1
H68 H 0.8483 0.6166 0.2674 0.142 Uiso 0.67 1 calc PR A 1
C70 C 0.8793(7) 0.4593(6) 0.4079(7) 0.121(7) Uiso 0.67 1 d PRD A 1
H70 H 0.9005 0.4348 0.4537 0.146 Uiso 1 1 d R A 1
C66 C 0.8069(7) 0.4215(6) 0.3155(7) 0.059(3) Uiso 0.67 1 d PRD A 1

loop_
_atom_site_aniso_label
_atom_site_aniso_U_11
_atom_site_aniso_U_22
_atom_site_aniso_U_33
_atom_site_aniso_U_23
_atom_site_aniso_U_13
_atom_site_aniso_U_12
Ga2 0.0282(3) 0.0245(3) 0.0194(3) -0.0031(3) -0.0097(3) -0.0062(3)
Ga3 0.0274(3) 0.0235(3) 0.0207(3) -0.0043(3) -0.0084(3) -0.0047(3)
Ga1 0.0285(3) 0.0219(3) 0.0223(3) -0.0033(3) -0.0098(3) -0.0065(3)
Ga5 0.0271(3) 0.0244(3) 0.0203(3) -0.0015(3) -0.0085(3) -0.0073(3)
Ga6 0.0266(3) 0.0236(3) 0.0224(3) -0.0028(3) -0.0105(3) -0.0053(3)
Ga4 0.0298(4) 0.0221(3) 0.0214(3) -0.0015(3) -0.0102(3) -0.0060(3)
O2 0.027(2) 0.024(2) 0.022(2) -0.0052(17) -0.0077(18) -0.0047(17)
O5 0.029(2) 0.022(2) 0.019(2) -0.0026(16) -0.0067(18) -0.0039(17)
O1 0.029(2) 0.021(2) 0.024(2) -0.0002(16) -0.0109(18) -0.0066(17)
O7 0.027(2) 0.022(2) 0.018(2) -0.0054(16) -0.0036(17) -0.0069(17)
O6 0.029(2) 0.024(2) 0.020(2) -0.0019(16) -0.0105(18) -0.0059(17)
O4 0.029(2) 0.030(2) 0.021(2) -0.0012(17) -0.0095(18) -0.0091(18)
C8 0.027(3) 0.034(3) 0.017(3) -0.003(2) -0.009(3) -0.005(3)
O3 0.030(2) 0.023(2) 0.028(2) -0.0025(17) -0.0152(19) -0.0050(18)
O9 0.030(2) 0.046(3) 0.025(2) 0.003(2) -0.008(2) -0.011(2)
C15 0.029(3) 0.021(3) 0.026(3) -0.002(2) -0.007(3) -0.006(2)
C1 0.042(4) 0.021(3) 0.029(3) 0.000(2) -0.021(3) -0.008(3)
C22 0.042(4) 0.023(3) 0.027(3) 0.000(3) -0.017(3) -0.008(3)
C29 0.024(3) 0.036(3) 0.021(3) 0.002(3) -0.007(3) -0.011(3)
C37 0.034(4) 0.035(4) 0.027(3) -0.002(3) -0.013(3) -0.006(3)
C30 0.034(4) 0.026(3) 0.041(4) 0.001(3) -0.011(3) -0.007(3)
C9 0.033(3) 0.029(3) 0.037(4) -0.009(3) -0.019(3) -0.004(3)
C36 0.039(4) 0.025(3) 0.029(3) 0.000(3) -0.017(3) -0.006(3)
C16 0.032(4) 0.041(4) 0.031(4) -0.010(3) -0.011(3) -0.009(3)
C5 0.062(5) 0.034(4) 0.042(4) -0.015(3) -0.006(4) -0.013(4)
O10 0.067(4) 0.035(3) 0.067(4) -0.015(3) -0.028(3) 0.016(3)
C38 0.027(3) 0.043(4) 0.045(4) -0.009(3) -0.013(3) 0.001(3)
C2 0.043(4) 0.029(4) 0.047(4) -0.007(3) -0.013(4) -0.009(3)
C12 0.039(4) 0.045(4) 0.027(3) 0.001(3) -0.019(3) -0.006(3)
C20 0.030(3) 0.038(4) 0.030(3) -0.010(3) -0.011(3) -0.004(3)
C10 0.029(3) 0.043(4) 0.035(4) -0.014(3) -0.012(3) -0.007(3)
C50 0.035(4) 0.040(4) 0.034(4) -0.005(3) -0.005(3) -0.006(3)
C11 0.027(3) 0.059(5) 0.021(3) -0.012(3) -0.006(3) -0.007(3)
C25 0.062(5) 0.023(3) 0.031(4) 0.001(3) -0.021(4) -0.009(3)
C4 0.071(6) 0.032(4) 0.039(4) -0.006(3) -0.025(4) -0.017(4)
C33 0.025(3) 0.044(4) 0.037(4) -0.003(3) -0.011(3) 0.002(3)
C34 0.046(4) 0.028(3) 0.038(4) 0.000(3) -0.025(3) -0.005(3)
C23 0.049(5) 0.051(5) 0.050(5) 0.014(4) -0.028(4) -0.018(4)
C18 0.034(4) 0.042(4) 0.032(4) -0.017(3) -0.006(3) -0.008(3)
C32 0.030(4) 0.051(5) 0.042(4) 0.009(3) -0.015(3) -0.013(3)
C27 0.042(4) 0.041(4) 0.047(4) 0.019(3) -0.019(4) -0.009(3)
C48 0.053(5) 0.043(4) 0.036(4) -0.001(3) -0.018(4) -0.013(4)
C13 0.037(4) 0.034(4) 0.029(3) -0.005(3) -0.015(3) -0.005(3)
C41 0.049(4) 0.046(4) 0.026(4) -0.003(3) -0.013(3) 0.009(4)
C19 0.029(3) 0.046(4) 0.038(4) -0.016(3) -0.012(3) 0.000(3)
C17 0.041(4) 0.046(4) 0.034(4) -0.012(3) -0.017(3) -0.011(3)
C49 0.034(4) 0.048(4) 0.038(4) -0.003(3) -0.008(3) -0.009(3)
C31 0.042(4) 0.040(4) 0.056(5) 0.006(4) -0.021(4) -0.020(3)
C3 0.057(5) 0.035(4) 0.060(5) 0.001(4) -0.026(4) -0.024(4)
C14 0.037(4) 0.082(6) 0.030(4) -0.018(4) -0.013(3) -0.007(4)
C24 0.067(6) 0.048(5) 0.071(6) 0.011(4) -0.049(5) -0.008(4)
C26 0.051(5) 0.045(5) 0.056(5) 0.017(4) -0.018(4) -0.016(4)
C51 0.119(10) 0.044(5) 0.063(6) -0.023(5) -0.021(6) 0.008(6)
C6 0.042(4) 0.037(4) 0.039(4) -0.013(3) -0.005(3) -0.012(3)
C35 0.036(4) 0.069(6) 0.086(7) 0.006(5) -0.024(5) -0.016(4)
C39 0.068(6) 0.050(5) 0.050(5) -0.008(4) -0.039(5) 0.020(4)
C21 0.048(5) 0.078(6) 0.040(4) -0.033(4) -0.003(4) -0.012(4)
C47 0.045(4) 0.049(4) 0.024(3) 0.006(3) -0.012(3) -0.014(3)
C54 0.081(7) 0.048(5) 0.090(8) -0.016(5) -0.049(6) 0.010(5)
C40 0.080(7) 0.066(6) 0.036(4) -0.007(4) -0.034(5) 0.027(5)
C28 0.090(7) 0.035(4) 0.057(5) 0.015(4) -0.037(5) -0.016(4)
C52 0.160(15) 0.158(15) 0.122(13) -0.076(12) -0.074(12) 0.109(13)
C7 0.103(8) 0.037(4) 0.059(5) -0.012(4) -0.032(5) -0.029(5)
Ga7 0.0492(5) 0.0475(5) 0.0690(7) -0.0268(5) -0.0135(5) 0.0007(4)
O8 0.029(2) 0.045(3) 0.044(3) -0.018(2) -0.009(2) -0.008(2)
C46 0.030(4) 0.045(4) 0.049(4) -0.016(3) -0.014(3) -0.012(3)
C59 0.042(4) 0.034(4) 0.062(5) -0.022(4) -0.023(4) 0.005(3)
C60 0.060(5) 0.019(3) 0.065(5) 0.005(3) -0.047(4) -0.004(3)
C64 0.093(8) 0.048(5) 0.057(6) -0.018(4) -0.041(6) 0.009(5)
C45 0.042(4) 0.044(4) 0.062(5) -0.005(4) -0.022(4) -0.006(4)
C61 0.062(5) 0.024(4) 0.070(6) -0.001(4) -0.037(5) -0.001(3)
C43 0.033(4) 0.056(5) 0.074(6) -0.031(5) -0.009(4) -0.010(4)
C44 0.036(4) 0.052(5) 0.096(8) 0.002(5) -0.025(5) -0.003(4)
C63 0.068(6) 0.050(5) 0.113(9) -0.027(6) -0.067(7) 0.007(5)
C62 0.069(6) 0.034(4) 0.106(8) 0.003(5) -0.059(6) -0.010(4)
C42 0.099(9) 0.104(9) 0.087(8) -0.018(7) -0.068(7) 0.050(7)
C65 0.077(7) 0.073(7) 0.155(12) 0.029(8) -0.072(8) -0.027(6)
C53 0.050(7) 0.137(13) 0.199(18) -0.085(13) -0.028(9) 0.020(7)
Br1 0.0487(4) 0.0460(4) 0.0458(4) -0.0123(3) -0.0253(4) 0.0044(3)
Br4 0.0511(19) 0.0591(18) 0.092(2) -0.0519(16) -0.0452(17) 0.0192(14)
Br2 0.0706(10) 0.0553(9) 0.0580(10) 0.0048(8) -0.0223(8) 0.0051(8)
Br3 0.092(3) 0.0617(19) 0.0524(18) -0.0129(14) -0.0439(18) 0.0099(17)
C57 0.074(13) 0.040(10) 0.13(2) 0.023(11) -0.057(15) -0.021(10)
O11 0.21(2) 0.091(13) 0.16(2) -0.004(13) -0.103(19) -0.064(15)
C56 0.115(19) 0.112(19) 0.037(10) 0.014(11) -0.028(12) -0.050(16)
C58 0.12(2) 0.030(9) 0.15(2) 0.027(12) -0.092(19) -0.023(11)
C55 0.18(3) 0.049(12) 0.064(14) 0.012(10) -0.061(16) -0.036(14)

loop_
_atom_type_symbol
_atom_type_description
_atom_type_scat_dispersion_real
_atom_type_scat_dispersion_imag
_atom_type_scat_source
C C 0.0033 0.0016 'International Tables Vol C Tables 4.2.6.8 and 6.1.1.4'
H H 0.0000 0.0000 'International Tables Vol C Tables 4.2.6.8 and 6.1.1.4'
O O 0.0106 0.0060 'International Tables Vol C Tables 4.2.6.8 and 6.1.1.4'
Ga Ga 0.2307 1.6083 'International Tables Vol C Tables 4.2.6.8 and 6.1.1.4'
Br Br -0.2901 2.4595 'International Tables Vol C Tables 4.2.6.8 and 6.1.1.4'

loop_
_geom_angle_atom_site_label_1
_geom_angle_atom_site_label_2
_geom_angle_atom_site_label_3
_geom_angle
_geom_angle_site_symmetry_1
_geom_angle_site_symmetry_3
O1 Ga2 O7 105.24(18) . .
O1 Ga2 O4 99.40(18) . .
O7 Ga2 O4 98.89(17) . .
O1 Ga2 C8 118.6(2) . .
O7 Ga2 C8 112.0(2) . .
O4 Ga2 C8 120.0(2) . .
O6 Ga3 O1 105.58(18) . .
O6 Ga3 O5 98.98(17) . .
O1 Ga3 O5 99.48(18) . .
O6 Ga3 C15 116.7(2) . .
O1 Ga3 C15 113.1(2) . .
O5 Ga3 C15 120.5(2) . .
O2 Ga1 O1 104.80(17) . .
O2 Ga1 O3 97.75(18) . .
O1 Ga1 O3 98.95(18) . .
O2 Ga1 C1 118.3(2) . .
O1 Ga1 C1 114.9(2) . .
O3 Ga1 C1 119.0(2) . .
O6 Ga5 O2 106.31(18) 2_655 .
O6 Ga5 O4 98.52(17) 2_655 2_655
O2 Ga5 O4 99.40(18) . 2_655
O6 Ga5 C29 111.2(2) 2_655 .
O2 Ga5 C29 119.9(2) . .
O4 Ga5 C29 118.8(2) 2_655 .
O7 Ga6 O6 103.61(17) . 2_655
O7 Ga6 O3 100.74(18) . .
O6 Ga6 O3 98.89(17) 2_655 .
O7 Ga6 C36 114.9(2) . .
O6 Ga6 C36 119.0(2) 2_655 .
O3 Ga6 C36 116.9(2) . .
O7 Ga4 O2 103.70(18) 2_655 .
O7 Ga4 O5 98.82(17) 2_655 .
O2 Ga4 O5 100.09(17) . .
O7 Ga4 C22 120.1(2) 2_655 .
O2 Ga4 C22 113.3(2) . .
O5 Ga4 C22 117.9(2) . .
Ga5 O2 Ga4 120.8(2) . .
Ga5 O2 Ga1 119.5(2) . .
Ga4 O2 Ga1 118.9(2) . .
Ga3 O5 Ga4 126.9(2) . .
Ga2 O1 Ga3 119.1(2) . .
Ga2 O1 Ga1 120.2(2) . .
Ga3 O1 Ga1 119.9(2) . .
Ga4 O7 Ga6 120.6(2) 2_655 .
Ga4 O7 Ga2 120.9(2) 2_655 .
Ga6 O7 Ga2 118.3(2) . .
Ga3 O6 Ga5 120.0(2) . 2_655
Ga3 O6 Ga6 120.9(2) . 2_655
Ga5 O6 Ga6 118.5(2) 2_655 2_655
Ga5 O4 Ga2 127.0(2) 2_655 .
C9 C8 C13 118.1(5) . .
C9 C8 Ga2 123.4(5) . .
C13 C8 Ga2 118.3(5) . .
Ga1 O3 Ga6 128.5(2) . .
C50 O9 C47 107.0(5) . .
C16 C15 C20 118.0(6) . .
C16 C15 Ga3 119.8(5) . .
C20 C15 Ga3 122.1(5) . .
C6 C1 C2 117.8(6) . .
C6 C1 Ga1 120.5(5) . .
C2 C1 Ga1 121.7(5) . .
C27 C22 C23 115.9(6) . .
C27 C22 Ga4 119.4(5) . .
C23 C22 Ga4 124.7(5) . .
C30 C29 C34 117.5(6) . .
C30 C29 Ga5 124.1(5) . .
C34 C29 Ga5 118.3(5) . .
C36 C37 C38 121.5(6) . .
C31 C30 C29 120.8(7) . .
C10 C9 C8 121.1(6) . .
C41 C36 C37 117.0(6) . .
C41 C36 Ga6 119.2(5) . .
C37 C36 Ga6 123.8(5) . .
C15 C16 C17 120.6(6) . .
C4 C5 C6 122.0(7) . .
C51 O10 C54 111.3(8) . .
C39 C38 C37 121.1(7) . .
C1 C2 C3 120.2(7) . .
C13 C12 C11 120.7(6) . .
C19 C20 C15 121.2(6) . .
C9 C10 C11 121.0(6) . .
O9 C50 C49 107.5(6) . .
C10 C11 C12 118.2(6) . .
C10 C11 C14 121.2(7) . .
C12 C11 C14 120.6(7) . .
C26 C25 C24 117.7(7) . .
C26 C25 C28 120.4(8) . .
C24 C25 C28 121.9(7) . .
C5 C4 C3 117.3(6) . .
C5 C4 C7 121.5(8) . .
C3 C4 C7 121.2(7) . .
C34 C33 C32 121.1(6) . .
C33 C34 C29 121.3(6) . .
C22 C23 C24 121.6(7) . .
C17 C18 C19 118.2(6) . .
C17 C18 C21 120.9(6) . .
C19 C18 C21 120.9(7) . .
C33 C32 C31 117.9(6) . .
C33 C32 C35 121.4(7) . .
C31 C32 C35 120.8(7) . .
C22 C27 C26 121.8(7) . .
C47 C48 C49 104.2(6) . .
C12 C13 C8 120.9(6) . .
C40 C41 C36 121.5(7) . .
C20 C19 C18 120.9(6) . .
C18 C17 C16 121.1(6) . .
C48 C49 C50 103.7(6) . .
C30 C31 C32 121.4(7) . .
C4 C3 C2 121.5(7) . .
C25 C24 C23 121.5(7) . .
C25 C26 C27 121.5(8) . .
O10 C51 C52 105.8(10) . .
C1 C6 C5 121.2(7) . .
C38 C39 C40 117.3(7) . .
C38 C39 C42 120.3(8) . .
C40 C39 C42 122.4(8) . .
O9 C47 C48 104.0(6) . .
O10 C54 C53 103.1(10) . .
C41 C40 C39 121.6(7) . .
C53 C52 C51 106.5(10) . .
C66 Ga7 C59 120.1(4) . .
C66 Ga7 Br3 82.6(3) . .
C59 Ga7 Br3 120.5(3) . .
C66 Ga7 Br1 113.0(3) . .
C59 Ga7 Br1 109.6(2) . .
Br3 Ga7 Br1 108.52(11) . .
C66 Ga7 Br4 25.3(3) . .
C59 Ga7 Br4 111.2(2) . .
Br3 Ga7 Br4 106.86(15) . .
Br1 Ga7 Br4 97.70(9) . .
C66 Ga7 Br2 101.4(3) . .
C59 Ga7 Br2 105.9(3) . .
Br3 Ga7 Br2 19.42(10) . .
Br1 Ga7 Br2 105.16(7) . .
Br4 Ga7 Br2 126.09(11) . .
C43 O8 C46 106.1(6) . .
O8 C46 C45 104.4(6) . .
C60 C59 C64 117.3(8) . .
C60 C59 Ga7 121.5(6) . .
C64 C59 Ga7 121.1(7) . .
C59 C60 C61 121.2(7) . .
C63 C64 C59 119.5(9) . .
C46 C45 C44 101.9(7) . .
C62 C61 C60 121.7(9) . .
O8 C43 C44 106.6(7) . .
C45 C44 C43 105.1(7) . .
C62 C63 C64 122.5(8) . .
C63 C62 C61 117.8(9) . .
C63 C62 C65 120.3(9) . .
C61 C62 C65 121.9(11) . .
C52 C53 C54 106.6(11) . .
C56 C57 C58 102.1(15) . .
C55 O11 C58 96(2) . .
C57 C56 C55 101.6(15) . .
O11 C58 C57 105.3(16) . .
O11 C55 C56 108.7(16) . .
C68 C69 C70 118.7(12) . .
C68 C69 C72 120.2(13) . .
C70 C69 C72 121.0(12) . .
C66 C71 C70 127.7(10) . .
C66 C67 C68 118.3(13) . .
C69 C68 C67 127.6(10) . .
C69 C70 C71 113.1(8) . .
C71 C66 C67 113.5(9) . .
C71 C66 Ga7 120.4(7) . .
C67 C66 Ga7 126.1(8) . .

loop_
_geom_bond_atom_site_label_1
_geom_bond_atom_site_label_2
_geom_bond_distance
_geom_bond_site_symmetry_2
Ga2 O1 1.862(4) .
Ga2 O7 1.881(4) .
Ga2 O4 1.902(4) .
Ga2 C8 1.948(6) .
Ga3 O6 1.863(4) .
Ga3 O1 1.868(4) .
Ga3 O5 1.889(4) .
Ga3 C15 1.946(6) .
Ga1 O2 1.874(4) .
Ga1 O1 1.883(4) .
Ga1 O3 1.895(4) .
Ga1 C1 1.947(6) .
Ga5 O6 1.865(4) 2_655
Ga5 O2 1.870(4) .
Ga5 O4 1.900(4) 2_655
Ga5 C29 1.945(6) .
Ga6 O7 1.866(4) .
Ga6 O6 1.871(4) 2_655
Ga6 O3 1.896(4) .
Ga6 C36 1.940(7) .
Ga4 O7 1.864(4) 2_655
Ga4 O2 1.874(4) .
Ga4 O5 1.910(4) .
Ga4 C22 1.927(6) .
O7 Ga4 1.864(4) 2_655
O6 Ga5 1.865(4) 2_655
O6 Ga6 1.871(4) 2_655
O4 Ga5 1.900(4) 2_655
C8 C9 1.393(8) .
C8 C13 1.395(9) .
O9 C50 1.433(8) .
O9 C47 1.436(8) .
C15 C16 1.396(9) .
C15 C20 1.399(9) .
C1 C6 1.378(10) .
C1 C2 1.394(9) .
C22 C27 1.385(10) .
C22 C23 1.392(10) .
C29 C30 1.393(9) .
C29 C34 1.396(9) .
C37 C36 1.391(9) .
C37 C38 1.393(9) .
C30 C31 1.385(10) .
C9 C10 1.384(9) .
C36 C41 1.383(9) .
C16 C17 1.401(9) .
C5 C4 1.375(11) .
C5 C6 1.393(10) .
O10 C51 1.443(11) .
O10 C54 1.447(11) .
C38 C39 1.376(11) .
C2 C3 1.411(10) .
C12 C13 1.390(9) .
C12 C11 1.397(10) .
C20 C19 1.388(9) .
C10 C11 1.393(10) .
C50 C49 1.523(10) .
C11 C14 1.495(9) .
C25 C26 1.360(11) .
C25 C24 1.372(11) .
C25 C28 1.509(10) .
C4 C3 1.381(11) .
C4 C7 1.504(10) .
C33 C34 1.382(10) .
C33 C32 1.385(10) .
C23 C24 1.393(11) .
C18 C17 1.389(10) .
C18 C19 1.399(10) .
C18 C21 1.504(9) .
C32 C31 1.390(11) .
C32 C35 1.526(10) .
C27 C26 1.400(10) .
C48 C47 1.498(10) .
C48 C49 1.508(11) .
C41 C40 1.376(11) .
C51 C52 1.514(18) .
C39 C40 1.394(12) .
C39 C42 1.527(11) .
C54 C53 1.530(16) .
C52 C53 1.456(15) .
Ga7 C66 1.899(8) .
Ga7 C59 1.965(8) .
Ga7 Br3 2.118(4) .
Ga7 Br1 2.4053(15) .
Ga7 Br4 2.459(3) .
Ga7 Br2 2.498(2) .
O8 C43 1.437(9) .
O8 C46 1.453(8) .
C46 C45 1.496(11) .
C59 C60 1.359(11) .
C59 C64 1.434(12) .
C60 C61 1.423(11) .
C64 C63 1.414(14) .
C45 C44 1.504(12) .
C61 C62 1.371(12) .
C43 C44 1.523(13) .
C63 C62 1.358(14) .
C62 C65 1.494(14) .
C57 C56 1.409(17) .
C57 C58 1.514(16) .
O11 C55 1.355(16) .
O11 C58 1.390(17) .
C56 C55 1.525(16) .
C72 C69 1.47(2) .
C69 C68 1.322(14) .
C69 C70 1.389(14) .
C71 C66 1.370(11) .
C71 C70 1.491(11) .
C67 C66 1.401(15) .
C67 C68 1.413(15) .
